data_1557998
loop_
_publ_author_name
'Wang, Bin'
'Ong, Derek Yiren'
'Li, Yihang'
'Pang, Jia Hao'
'Watanabe, Kohei'
'Takita, Ryo'
'Chiba, Shunsuke'

_publ_section_title
;
 Stereo-controlled anti-hydromagnesiation of aryl alkynes by magnesium
 hydrides
;
_journal_issue 20
_journal_name_full 'Chemical Science'
_journal_page_first 5267
_journal_page_last 5272
_journal_paper_doi 10.1039/D0SC01773F
_journal_volume 11
_journal_year 2020
_chemical_formula_sum 'C24 H25 N O'
_chemical_formula_weight 343.45
_space_group_crystal_system monoclinic
_space_group_IT_number 14
_space_group_name_Hall '-P 2yn'
_space_group_name_H-M_alt 'P 1 21/n 1'
_atom_sites_solution_hydrogens geom
_atom_sites_solution_primary dual
_audit_update_record
;
2020-03-03 deposited with the CCDC.	2020-05-04 downloaded from the CCDC.
;
_cell_angle_alpha 90
_cell_angle_beta 92.8945(13)
_cell_angle_gamma 90
_cell_formula_units_Z 4
_cell_length_a 11.9769(3)
_cell_length_b 5.9444(2)
_cell_length_c 26.8450(8)
_cell_measurement_reflns_used 3704
_cell_measurement_temperature 100.(2)
_cell_measurement_theta_max 31.8938
_cell_measurement_theta_min 2.7753
_cell_volume 1908.80(10)
_computing_cell_refinement 'SAINT V8.38A (Bruker AXS Inc., 2017)'
_computing_data_collection 'APEX3 (Bruker AXS Inc., 2018)'
_computing_data_reduction 'SAINT V8.38A (Bruker AXS Inc., 2017)'
_computing_molecular_graphics 'XP (Bruker AXS Inc., 2018)'
_computing_publication_material 'APEX3 (Bruker AXS Inc., 2018)'
_computing_structure_refinement 'SHELXL-2018/3 (Sheldrick, 2018)'
_computing_structure_solution 'XT, VERSION 2014/5'
_diffrn_ambient_temperature 100.(2)
_diffrn_detector_area_resol_mean 7.4074
_diffrn_measured_fraction_theta_full 0.996
_diffrn_measured_fraction_theta_max 0.996
_diffrn_measurement_device_type 'Photon II CPADs detector'
_diffrn_measurement_method 'phi and omega scans'
_diffrn_radiation_monochromator 'Multilayer Mirror'
_diffrn_radiation_type MoK\a
_diffrn_radiation_wavelength 0.71073
_diffrn_reflns_av_R_equivalents 0.0802
_diffrn_reflns_av_unetI/netI 0.0972
_diffrn_reflns_limit_h_max 16
_diffrn_reflns_limit_h_min -18
_diffrn_reflns_limit_k_max 9
_diffrn_reflns_limit_k_min -9
_diffrn_reflns_limit_l_max 40
_diffrn_reflns_limit_l_min -41
_diffrn_reflns_number 25046
_diffrn_reflns_theta_full 33.72
_diffrn_reflns_theta_max 33.72
_diffrn_reflns_theta_min 2.77
_diffrn_source 'Incoatec microfocus source'
_diffrn_source_type 'Bruker D8 Quest'
_exptl_absorpt_coefficient_mu 0.072
_exptl_absorpt_correction_T_max 0.99
_exptl_absorpt_correction_T_min 0.89
_exptl_absorpt_correction_type multi-scan
_exptl_absorpt_process_details
;
SADABS-2016/2 - Bruker AXS area detector scaling and absorption correction
;
_exptl_crystal_colour colourless
_exptl_crystal_density_diffrn 1.195
_exptl_crystal_density_method 'not measured'
_exptl_crystal_description block
_exptl_crystal_F_000 736
_exptl_crystal_size_max 0.240
_exptl_crystal_size_mid 0.200
_exptl_crystal_size_min 0.120
_refine_diff_density_max 0.301
_refine_diff_density_min -0.244
_refine_ls_extinction_method none
_refine_ls_goodness_of_fit_ref 1.025
_refine_ls_hydrogen_treatment constr
_refine_ls_matrix_type full
_refine_ls_number_parameters 237
_refine_ls_number_reflns 7594
_refine_ls_number_restraints 0
_refine_ls_restrained_S_all 1.025
_refine_ls_R_factor_all 0.1447
_refine_ls_R_factor_gt 0.0695
_refine_ls_shift/su_max 0.001
_refine_ls_shift/su_mean 0.000
_refine_ls_structure_factor_coef Fsqd
_refine_ls_weighting_details 'w=1/[\s^2^(Fo^2^)+(0.0407P)^2^+0.6051P] where P=(Fo^2^+2Fc^2^)/3'
_refine_ls_weighting_scheme calc
_refine_ls_wR_factor_gt 0.1231
_refine_ls_wR_factor_ref 0.1550
_reflns_number_gt 4119
_reflns_number_total 7594
_reflns_threshold_expression 'I > 2\s(I)'
_cod_data_source_file d0sc01773f2.cif
_cod_data_source_block chiba446m
_cod_depositor_comments
;
The following automatic conversions were performed:

data item '_exptl_absorpt_correction_type' value 'Multi-Scan' was
changed to 'multi-scan' in accordance with the
/home/data/users/saulius/crontab/automatic-downloads/rss-feeds/RSC/lib/dictionaries/cif_core.dic
dictionary named 'cif_core.dic' version 2.4.2 last updated on
2011-04-26.

Automatic conversion script
Id: cif_fix_values 7556 2019-12-06 15:28:31Z antanas 

 Adding full bibliography for 1557997--1557998.cif.

 Adding full bibliography for 1557997--1557998.cif.
;
_cod_database_code 1557998

loop_
_space_group_symop_operation_xyz
'x, y, z'
'-x+1/2, y+1/2, -z+1/2'
'-x, -y, -z'
'x-1/2, -y-1/2, z-1/2'

loop_
_atom_site_type_symbol
_atom_site_label
_atom_site_fract_x
_atom_site_fract_y
_atom_site_fract_z
_atom_site_U_iso_or_equiv
_atom_site_adp_type
_atom_site_calc_flag
_atom_site_refinement_flags_adp
_atom_site_refinement_flags_occupancy
_atom_site_refinement_flags_posn
_atom_site_occupancy
_atom_site_disorder_assembly
_atom_site_disorder_group
C C1 0.39636(13) 1.1419(3) 0.56689(6) 0.0303(4) Uani d . . . 1 . .
H H1 0.414504 1.265807 0.588145 0.036 Uiso calc U . R 1 . .
C C2 0.30719(13) 1.1582(3) 0.53189(7) 0.0373(4) Uani d . . . 1 . .
H H2 0.26422 1.292415 0.529473 0.045 Uiso calc U . R 1 . .
C C3 0.28105(14) 0.9796(3) 0.50069(7) 0.0393(5) Uani d . . . 1 . .
H H3 0.219538 0.989979 0.477032 0.047 Uiso calc U . R 1 . .
C C4 0.34472(14) 0.7846(3) 0.50388(7) 0.0358(4) Uani d . . . 1 . .
H H4 0.327542 0.662475 0.481991 0.043 Uiso calc U . R 1 . .
C C5 0.43360(13) 0.7676(3) 0.53903(6) 0.0279(3) Uani d . . . 1 . .
H H5 0.47688 0.633728 0.541139 0.033 Uiso calc U . R 1 . .
C C6 0.45928(12) 0.9452(3) 0.57100(6) 0.0241(3) Uani d . . . 1 . .
C C7 0.55397(12) 0.9325(2) 0.60988(6) 0.0237(3) Uani d . . . 1 . .
H H7A 0.618472 1.019822 0.598685 0.028 Uiso calc U . R 1 . .
H H7B 0.530313 0.99926 0.641451 0.028 Uiso calc U . R 1 . .
C C8 0.67138(12) 0.6893(2) 0.65759(6) 0.0239(3) Uani d . . . 1 . .
H H8A 0.640663 0.737891 0.689409 0.029 Uiso calc U . R 1 . .
H H8B 0.734416 0.789983 0.650401 0.029 Uiso calc U . R 1 . .
C C9 0.71243(12) 0.4506(2) 0.66227(6) 0.0231(3) Uani d . . . 1 . .
C C10 0.80724(12) 0.3866(2) 0.63175(6) 0.0230(3) Uani d . . . 1 . .
C C11 0.82838(13) 0.5104(3) 0.58891(6) 0.0283(3) Uani d . . . 1 . .
H H11 0.781221 0.633692 0.579782 0.034 Uiso calc U . R 1 . .
C C12 0.91624(14) 0.4575(3) 0.55955(6) 0.0347(4) Uani d . . . 1 . .
H H12 0.928618 0.544477 0.53065 0.042 Uiso calc U . R 1 . .
C C13 0.98631(14) 0.2787(3) 0.57197(6) 0.0348(4) Uani d . . . 1 . .
H H13 1.046586 0.242268 0.551745 0.042 Uiso calc U . R 1 . .
C C14 0.96738(13) 0.1537(3) 0.61429(6) 0.0304(4) Uani d . . . 1 . .
H H14 1.014906 0.030424 0.623033 0.036 Uiso calc U . R 1 . .
C C15 0.87987(12) 0.2068(3) 0.64392(6) 0.0257(3) Uani d . . . 1 . .
H H15 0.868677 0.120255 0.672994 0.031 Uiso calc U . R 1 . .
C C16 0.66754(12) 0.3031(2) 0.69366(6) 0.0227(3) Uani d . . . 1 . .
H H16 0.704441 0.16175 0.69579 0.027 Uiso calc U . R 1 . .
C C17 0.57159(12) 0.3235(2) 0.72507(6) 0.0229(3) Uani d . . . 1 . .
C C18 0.48227(12) 0.4759(3) 0.71806(6) 0.0254(3) Uani d . . . 1 . .
H H18 0.48203 0.577676 0.690764 0.031 Uiso calc U . R 1 . .
C C19 0.39514(12) 0.4818(3) 0.74967(6) 0.0253(3) Uani d . . . 1 . .
H H19 0.336906 0.588615 0.743924 0.03 Uiso calc U . R 1 . .
C C20 0.39060(12) 0.3327(3) 0.79034(6) 0.0238(3) Uani d . . . 1 . .
C C21 0.47762(12) 0.1751(3) 0.79653(6) 0.0251(3) Uani d . . . 1 . .
H H21 0.476759 0.069542 0.823075 0.03 Uiso calc U . R 1 . .
C C22 0.56390(12) 0.1715(3) 0.76472(6) 0.0244(3) Uani d . . . 1 . .
H H22 0.62081 0.061356 0.769793 0.029 Uiso calc U . R 1 . .
C C23 0.29911(14) 0.1844(3) 0.86331(6) 0.0329(4) Uani d . . . 1 . .
H H23A 0.293601 0.030128 0.850544 0.049 Uiso calc U . R 1 . .
H H23B 0.233465 0.218331 0.882341 0.049 Uiso calc U . R 1 . .
H H23C 0.366926 0.199553 0.885042 0.049 Uiso calc U . R 1 . .
C C24 0.21783(13) 0.5103(3) 0.81555(7) 0.0352(4) Uani d . . . 1 . .
H H24A 0.252466 0.659719 0.816037 0.053 Uiso calc U . R 1 . .
H H24B 0.166518 0.498975 0.84274 0.053 Uiso calc U . R 1 . .
H H24C 0.176284 0.487441 0.78356 0.053 Uiso calc U . R 1 . .
N N1 0.30403(11) 0.3398(2) 0.82193(5) 0.0303(3) Uani d . . . 1 . .
O O1 0.58632(8) 0.70493(17) 0.61814(4) 0.0244(2) Uani d . . . 1 . .

loop_
_atom_site_aniso_label
_atom_site_aniso_U_11
_atom_site_aniso_U_22
_atom_site_aniso_U_33
_atom_site_aniso_U_12
_atom_site_aniso_U_13
_atom_site_aniso_U_23
C1 0.0278(8) 0.0280(8) 0.0352(9) 0.0025(6) 0.0022(7) 0.0068(7)
C2 0.0262(8) 0.0396(10) 0.0459(11) 0.0061(7) -0.0004(7) 0.0164(9)
C3 0.0261(8) 0.0503(11) 0.0404(10) -0.0037(8) -0.0079(7) 0.0197(9)
C4 0.0348(9) 0.0400(10) 0.0316(9) -0.0084(7) -0.0083(7) 0.0077(8)
C5 0.0278(8) 0.0286(8) 0.0268(8) -0.0016(6) -0.0028(6) 0.0046(7)
C6 0.0222(7) 0.0246(8) 0.0254(8) 0.0001(6) 0.0008(6) 0.0057(6)
C7 0.0247(7) 0.0187(7) 0.0275(8) 0.0005(5) -0.0009(6) 0.0019(6)
C8 0.0250(7) 0.0211(7) 0.0249(8) -0.0021(6) -0.0057(6) 0.0000(6)
C9 0.0241(7) 0.0224(7) 0.0220(7) -0.0011(6) -0.0071(6) -0.0018(6)
C10 0.0231(7) 0.0232(7) 0.0221(7) -0.0038(6) -0.0047(6) -0.0025(6)
C11 0.0273(8) 0.0305(9) 0.0267(8) 0.0018(6) -0.0036(6) 0.0037(7)
C12 0.0333(9) 0.0430(10) 0.0279(9) 0.0041(7) 0.0035(7) 0.0097(8)
C13 0.0279(8) 0.0459(11) 0.0310(9) 0.0050(7) 0.0043(7) 0.0048(8)
C14 0.0270(8) 0.0315(9) 0.0321(9) 0.0047(7) -0.0031(7) 0.0014(7)
C15 0.0261(7) 0.0247(8) 0.0258(8) -0.0016(6) -0.0025(6) 0.0013(6)
C16 0.0235(7) 0.0205(7) 0.0232(7) 0.0007(5) -0.0063(6) -0.0017(6)
C17 0.0239(7) 0.0222(7) 0.0223(7) -0.0009(6) -0.0031(6) -0.0015(6)
C18 0.0268(7) 0.0229(7) 0.0260(8) 0.0000(6) -0.0045(6) 0.0026(6)
C19 0.0234(7) 0.0236(8) 0.0283(8) 0.0035(6) -0.0032(6) 0.0009(6)
C20 0.0234(7) 0.0244(8) 0.0229(7) -0.0002(6) -0.0033(6) -0.0017(6)
C21 0.0266(7) 0.0249(8) 0.0233(8) 0.0018(6) -0.0050(6) 0.0031(6)
C22 0.0246(7) 0.0238(8) 0.0244(8) 0.0036(6) -0.0039(6) 0.0002(6)
C23 0.0327(8) 0.0352(9) 0.0312(9) -0.0012(7) 0.0046(7) 0.0035(7)
C24 0.0316(8) 0.0379(10) 0.0362(10) 0.0083(7) 0.0033(7) -0.0015(8)
N1 0.0275(7) 0.0378(8) 0.0257(7) 0.0070(6) 0.0027(5) 0.0064(6)
O1 0.0276(5) 0.0193(5) 0.0253(6) 0.0008(4) -0.0081(4) 0.0014(4)

loop_
_atom_type_symbol
_atom_type_description
_atom_type_scat_dispersion_real
_atom_type_scat_dispersion_imag
_atom_type_scat_source
C C 0.0033 0.0016 'International Tables Vol C Tables 4.2.6.8 and 6.1.1.4'
H H 0.0000 0.0000 'International Tables Vol C Tables 4.2.6.8 and 6.1.1.4'
N N 0.0061 0.0033 'International Tables Vol C Tables 4.2.6.8 and 6.1.1.4'
O O 0.0106 0.0060 'International Tables Vol C Tables 4.2.6.8 and 6.1.1.4'

loop_
_geom_angle_atom_site_label_1
_geom_angle_atom_site_label_2
_geom_angle_atom_site_label_3
_geom_angle_site_symmetry_1
_geom_angle_site_symmetry_3
_geom_angle
_geom_angle_publ_flag
C2 C1 C6 . . 120.42(16) ?
C2 C1 H1 . . 119.8 ?
C6 C1 H1 . . 119.8 ?
C3 C2 C1 . . 120.04(16) ?
C3 C2 H2 . . 120.0 ?
C1 C2 H2 . . 120.0 ?
C2 C3 C4 . . 119.89(15) ?
C2 C3 H3 . . 120.1 ?
C4 C3 H3 . . 120.1 ?
C3 C4 C5 . . 120.15(17) ?
C3 C4 H4 . . 119.9 ?
C5 C4 H4 . . 119.9 ?
C6 C5 C4 . . 120.25(15) ?
C6 C5 H5 . . 119.9 ?
C4 C5 H5 . . 119.9 ?
C5 C6 C1 . . 119.24(14) ?
C5 C6 C7 . . 121.86(13) ?
C1 C6 C7 . . 118.90(14) ?
O1 C7 C6 . . 110.25(12) ?
O1 C7 H7A . . 109.6 ?
C6 C7 H7A . . 109.6 ?
O1 C7 H7B . . 109.6 ?
C6 C7 H7B . . 109.6 ?
H7A C7 H7B . . 108.1 ?
O1 C8 C9 . . 109.84(11) ?
O1 C8 H8A . . 109.7 ?
C9 C8 H8A . . 109.7 ?
O1 C8 H8B . . 109.7 ?
C9 C8 H8B . . 109.7 ?
H8A C8 H8B . . 108.2 ?
C16 C9 C10 . . 121.31(14) ?
C16 C9 C8 . . 121.80(14) ?
C10 C9 C8 . . 116.87(14) ?
C11 C10 C15 . . 117.08(15) ?
C11 C10 C9 . . 119.63(14) ?
C15 C10 C9 . . 123.28(14) ?
C12 C11 C10 . . 121.58(15) ?
C12 C11 H11 . . 119.2 ?
C10 C11 H11 . . 119.2 ?
C11 C12 C13 . . 120.44(16) ?
C11 C12 H12 . . 119.8 ?
C13 C12 H12 . . 119.8 ?
C12 C13 C14 . . 119.14(16) ?
C12 C13 H13 . . 120.4 ?
C14 C13 H13 . . 120.4 ?
C15 C14 C13 . . 120.58(15) ?
C15 C14 H14 . . 119.7 ?
C13 C14 H14 . . 119.7 ?
C14 C15 C10 . . 121.17(15) ?
C14 C15 H15 . . 119.4 ?
C10 C15 H15 . . 119.4 ?
C9 C16 C17 . . 131.03(14) ?
C9 C16 H16 . . 114.5 ?
C17 C16 H16 . . 114.5 ?
C22 C17 C18 . . 115.95(14) ?
C22 C17 C16 . . 117.87(13) ?
C18 C17 C16 . . 126.12(14) ?
C19 C18 C17 . . 121.87(14) ?
C19 C18 H18 . . 119.1 ?
C17 C18 H18 . . 119.1 ?
C18 C19 C20 . . 121.40(14) ?
C18 C19 H19 . . 119.3 ?
C20 C19 H19 . . 119.3 ?
N1 C20 C21 . . 121.75(14) ?
N1 C20 C19 . . 121.28(13) ?
C21 C20 C19 . . 116.97(14) ?
C22 C21 C20 . . 120.91(14) ?
C22 C21 H21 . . 119.5 ?
C20 C21 H21 . . 119.5 ?
C21 C22 C17 . . 122.83(14) ?
C21 C22 H22 . . 118.6 ?
C17 C22 H22 . . 118.6 ?
N1 C23 H23A . . 109.5 ?
N1 C23 H23B . . 109.5 ?
H23A C23 H23B . . 109.5 ?
N1 C23 H23C . . 109.5 ?
H23A C23 H23C . . 109.5 ?
H23B C23 H23C . . 109.5 ?
N1 C24 H24A . . 109.5 ?
N1 C24 H24B . . 109.5 ?
H24A C24 H24B . . 109.5 ?
N1 C24 H24C . . 109.5 ?
H24A C24 H24C . . 109.5 ?
H24B C24 H24C . . 109.5 ?
C20 N1 C23 . . 121.03(13) ?
C20 N1 C24 . . 120.24(14) ?
C23 N1 C24 . . 118.68(14) ?
C7 O1 C8 . . 110.76(11) ?

loop_
_geom_bond_atom_site_label_1
_geom_bond_atom_site_label_2
_geom_bond_site_symmetry_2
_geom_bond_distance
_geom_bond_publ_flag
C1 C2 . 1.390(2) ?
C1 C6 . 1.393(2) ?
C1 H1 . 0.95 ?
C2 C3 . 1.378(3) ?
C2 H2 . 0.95 ?
C3 C4 . 1.388(3) ?
C3 H3 . 0.95 ?
C4 C5 . 1.390(2) ?
C4 H4 . 0.95 ?
C5 C6 . 1.385(2) ?
C5 H5 . 0.95 ?
C6 C7 . 1.504(2) ?
C7 O1 . 1.4215(17) ?
C7 H7A . 0.99 ?
C7 H7B . 0.99 ?
C8 O1 . 1.4349(16) ?
C8 C9 . 1.505(2) ?
C8 H8A . 0.99 ?
C8 H8B . 0.99 ?
C9 C16 . 1.347(2) ?
C9 C10 . 1.483(2) ?
C10 C11 . 1.399(2) ?
C10 C15 . 1.406(2) ?
C11 C12 . 1.382(2) ?
C11 H11 . 0.95 ?
C12 C13 . 1.384(2) ?
C12 H12 . 0.95 ?
C13 C14 . 1.386(2) ?
C13 H13 . 0.95 ?
C14 C15 . 1.384(2) ?
C14 H14 . 0.95 ?
C15 H15 . 0.95 ?
C16 C17 . 1.464(2) ?
C16 H16 . 0.95 ?
C17 C22 . 1.403(2) ?
C17 C18 . 1.407(2) ?
C18 C19 . 1.378(2) ?
C18 H18 . 0.95 ?
C19 C20 . 1.409(2) ?
C19 H19 . 0.95 ?
C20 N1 . 1.373(2) ?
C20 C21 . 1.405(2) ?
C21 C22 . 1.373(2) ?
C21 H21 . 0.95 ?
C22 H22 . 0.95 ?
C23 N1 . 1.448(2) ?
C23 H23A . 0.98 ?
C23 H23B . 0.98 ?
C23 H23C . 0.98 ?
C24 N1 . 1.451(2) ?
C24 H24A . 0.98 ?
C24 H24B . 0.98 ?
C24 H24C . 0.98 ?
